data_4502090
loop_
_publ_author_name
'Liu, Hong-Sheng'
'Lan, Ya-Qian'
'Li, Shun-Li'

_publ_section_title
;
 Metal&#x2212;Organic Frameworks with Diverse Structures Constructed by
 Using Capsule-like Ligand and NiIIBased on Ionothermal and Hydrothermal
 Methods
;
_journal_issue 12
_journal_name_full 'Crystal Growth &amp; Design'
_journal_page_first 5221
_journal_paper_doi 10.1021/cg1010105
_journal_volume 10
_journal_year 2010
_chemical_formula_sum 'C144 H150 Cl2 N26 Ni7 O36'
_chemical_formula_weight 3302.77
_chemical_name_systematic
;
 ?
;
_space_group_IT_number 14
_symmetry_cell_setting monoclinic
_symmetry_space_group_name_Hall '-P 2ybc'
_symmetry_space_group_name_H-M 'P 1 21/c 1'
_atom_sites_solution_hydrogens geom
_atom_sites_solution_primary direct
_atom_sites_solution_secondary difmap
_audit_creation_method SHELXL-97
_cell_angle_alpha 90.00
_cell_angle_beta 93.2250(10)
_cell_angle_gamma 90.00
_cell_formula_units_Z 2
_cell_length_a 17.5910(2)
_cell_length_b 22.7810(3)
_cell_length_c 19.0580(2)
_cell_measurement_temperature 293(2)
_cell_measurement_theta_max 25.03
_cell_measurement_theta_min 1.77
_cell_volume 7625.22(16)
_computing_cell_refinement 'SMART (Bruker, 1997)'
_computing_data_collection 'SMART (Bruker, 1997)'
_computing_data_reduction SAINT
_computing_molecular_graphics "'Diamond V3.2d (Crystal Impact, 2008)"
_computing_publication_material SHELXL-97
_computing_structure_refinement 'SHELXL-97 (Sheldrick, 1997)'
_computing_structure_solution 'SHELXS-97(Sheldrick, 1997)'
_diffrn_ambient_temperature 293(2)
_diffrn_measured_fraction_theta_full 0.992
_diffrn_measured_fraction_theta_max 0.990
_diffrn_measurement_device_type 'Bruker APEX CCD area-detector'
_diffrn_measurement_method '\w scans'
_diffrn_radiation_monochromator graphite
_diffrn_radiation_source 'fine-focus sealed tube'
_diffrn_radiation_type MoK\a
_diffrn_radiation_wavelength 0.71069
_diffrn_reflns_av_R_equivalents 0.0559
_diffrn_reflns_av_sigmaI/netI 0.0780
_diffrn_reflns_limit_h_max 20
_diffrn_reflns_limit_h_min -13
_diffrn_reflns_limit_k_max 26
_diffrn_reflns_limit_k_min -27
_diffrn_reflns_limit_l_max 22
_diffrn_reflns_limit_l_min -19
_diffrn_reflns_number 37904
_diffrn_reflns_theta_full 25.00
_diffrn_reflns_theta_max 25.03
_diffrn_reflns_theta_min 1.77
_diffrn_standards_number 0
_exptl_absorpt_coefficient_mu 0.965
_exptl_absorpt_correction_T_max 0.817
_exptl_absorpt_correction_T_min 0.727
_exptl_absorpt_correction_type multi-scan
_exptl_absorpt_process_details 'SADABS (Sheldrick, 1996)'
_exptl_crystal_colour green
_exptl_crystal_density_diffrn 1.438
_exptl_crystal_density_method 'not measured'
_exptl_crystal_description block
_exptl_crystal_F_000 3428
_exptl_crystal_size_max 0.34
_exptl_crystal_size_mid 0.32
_exptl_crystal_size_min 0.21
_refine_diff_density_max 1.802
_refine_diff_density_min -1.223
_refine_diff_density_rms 0.146
_refine_ls_extinction_method none
_refine_ls_goodness_of_fit_ref 0.996
_refine_ls_hydrogen_treatment constr
_refine_ls_matrix_type full
_refine_ls_number_parameters 890
_refine_ls_number_reflns 13322
_refine_ls_number_restraints 2
_refine_ls_restrained_S_all 1.018
_refine_ls_R_factor_all 0.1303
_refine_ls_R_factor_gt 0.0836
_refine_ls_shift/su_max 0.001
_refine_ls_shift/su_mean 0.000
_refine_ls_structure_factor_coef Fsqd
_refine_ls_weighting_details 'calc w=1/[\s^2^(Fo^2^)+(0.1933P)^2^+0.0000P] where P=(Fo^2^+2Fc^2^)/3'
_refine_ls_weighting_scheme calc
_refine_ls_wR_factor_gt 0.2384
_refine_ls_wR_factor_ref 0.2809
_reflns_number_gt 8037
_reflns_number_total 13322
_reflns_threshold_expression >2sigma(I)
_cod_data_source_file cg1010105_si_001.cif
_cod_data_source_block 1
_cod_original_cell_volume 7625.22(15)
_cod_original_sg_symbol_Hall '-P 2ybc '
_cod_original_sg_symbol_H-M 'P 21/c'
_cod_database_code 4502090

loop_
_symmetry_equiv_pos_as_xyz
'x, y, z'
'-x, y+1/2, -z+1/2'
'-x, -y, -z'
'x, -y-1/2, z-1/2'

loop_
_atom_site_label
_atom_site_type_symbol
_atom_site_fract_x
_atom_site_fract_y
_atom_site_fract_z
_atom_site_U_iso_or_equiv
_atom_site_adp_type
_atom_site_occupancy
_atom_site_symmetry_multiplicity
_atom_site_calc_flag
_atom_site_refinement_flags
N6 N 0.9923(3) 0.4978(2) 0.3152(3) 0.0374(12) Uani 1 1 d .
N4 N 0.7577(3) 0.3049(2) 0.1711(3) 0.0404(12) Uani 1 1 d .
N3 N 0.8845(3) 0.3095(2) 0.1886(3) 0.0407(12) Uani 1 1 d .
C22 C 1.3732(16) 0.3351(6) 0.0509(10) 0.257(15) Uani 1 1 d .
H22 H 1.3916 0.3544 0.0124 0.308 Uiso 1 1 calc R
N9 N 0.9024(3) 0.3976(2) 0.0969(3) 0.0413(12) Uani 1 1 d .
C21 C 1.3478(14) 0.3684(5) 0.1094(11) 0.254(15) Uani 1 1 d .
H21 H 1.3539 0.4090 0.1091 0.305 Uiso 1 1 calc R
C38 C 0.7801(4) 0.2537(3) 0.2064(3) 0.0433(16) Uani 1 1 d .
O7 O 1.4702(3) 0.55000(19) 0.5860(2) 0.0457(11) Uani 1 1 d .
C29 C 0.9121(4) 0.4217(3) 0.3140(3) 0.0384(14) Uani 1 1 d .
C30 C 0.9370(4) 0.4697(3) 0.3527(3) 0.0421(15) Uani 1 1 d .
N2 N 0.9564(3) 0.2671(2) -0.0055(3) 0.0468(14) Uani 1 1 d .
N10 N 1.0523(3) 0.4338(2) 0.1467(3) 0.0469(14) Uani 1 1 d .
C45 C 0.6431(4) 0.3600(3) 0.2030(3) 0.0446(16) Uani 1 1 d .
N5 N 0.9531(3) 0.4195(2) 0.2525(2) 0.0407(13) Uani 1 1 d .
C52 C 1.1207(4) 0.5266(3) 0.3634(3) 0.0376(14) Uani 1 1 d .
C36 C 0.8229(4) 0.3359(3) 0.1628(3) 0.0395(15) Uani 1 1 d .
N1 N 1.0073(3) 0.3063(2) 0.0926(3) 0.0487(14) Uani 1 1 d .
C28 C 1.0000(4) 0.4658(3) 0.2574(3) 0.0416(15) Uani 1 1 d .
C61 C 0.6888(4) 0.2306(3) -0.0622(4) 0.0535(18) Uani 1 1 d .
H61 H 0.6460 0.2363 -0.0923 0.064 Uiso 1 1 calc R
C67 C 0.6079(4) 0.1716(3) 0.0185(4) 0.0486(17) Uani 1 1 d .
C39 C 0.7374(5) 0.2060(3) 0.2298(4) 0.0551(19) Uani 1 1 d .
H39 H 0.6847 0.2044 0.2229 0.066 Uiso 1 1 calc R
N8 N 1.2107(4) 0.3612(3) 0.2401(4) 0.0590(16) Uani 1 1 d .
C42 C 0.9000(5) 0.2101(3) 0.2494(3) 0.0525(18) Uani 1 1 d .
H42 H 0.9528 0.2108 0.2563 0.063 Uiso 1 1 calc R
C54 C 1.2513(4) 0.5513(3) 0.3911(3) 0.0440(15) Uani 1 1 d .
H54 H 1.2886 0.5801 0.3970 0.053 Uiso 1 1 calc R
O6 O 1.4691(3) 0.42233(19) 0.5389(2) 0.0503(12) Uani 1 1 d .
C18 C 1.1971(4) 0.3216(3) 0.2939(4) 0.0580(19) Uani 1 1 d .
C8 C 0.9032(4) 0.3619(3) 0.0310(3) 0.0498(17) Uani 1 1 d .
H8A H 0.8523 0.3471 0.0192 0.060 Uiso 1 1 calc R
H8B H 0.9178 0.3868 -0.0074 0.060 Uiso 1 1 calc R
C7 C 0.9562(4) 0.3125(3) 0.0389(3) 0.0411(15) Uani 1 1 d .
O10 O 1.4484(3) 0.3275(2) 0.3556(3) 0.0735(16) Uani 1 1 d .
C60 C 0.7581(5) 0.2509(3) -0.0813(4) 0.058(2) Uani 1 1 d .
H60 H 0.7613 0.2711 -0.1233 0.070 Uiso 1 1 calc R
C56 C 1.2121(4) 0.4506(3) 0.3990(4) 0.0552(19) Uani 1 1 d .
H56 H 1.2234 0.4116 0.4097 0.066 Uiso 1 1 calc R
O11 O 1.5127(4) 0.5188(2) 0.3302(3) 0.0712(16) Uani 1 1 d .
C6 C 1.0113(5) 0.2275(3) 0.0220(4) 0.0529(18) Uani 1 1 d .
C20 C 1.3167(5) 0.3446(4) 0.1625(5) 0.067(2) Uani 1 1 d .
C12 C 1.1425(4) 0.3704(3) 0.2041(4) 0.0558(19) Uani 1 1 d .
C31 C 0.9076(5) 0.4837(3) 0.4178(4) 0.0562(19) Uani 1 1 d .
H31 H 0.9257 0.5153 0.4449 0.067 Uiso 1 1 calc R
C27 C 1.0553(4) 0.4797(3) 0.2029(3) 0.0468(16) Uani 1 1 d .
H27A H 1.0431 0.5177 0.1821 0.056 Uiso 1 1 calc R
H27B H 1.1064 0.4818 0.2247 0.056 Uiso 1 1 calc R
C10 C 1.0156(5) 0.4573(3) 0.0793(3) 0.0544(19) Uani 1 1 d .
H10A H 1.0283 0.4325 0.0403 0.065 Uiso 1 1 calc R
H10B H 1.0341 0.4967 0.0708 0.065 Uiso 1 1 calc R
O9 O 1.4000(3) 0.3135(2) 0.5017(3) 0.0732(16) Uani 1 1 d .
C65 C 1.3509(4) 0.4753(3) 0.4243(4) 0.0541(18) Uani 1 1 d .
C13 C 1.1190(4) 0.3096(3) 0.2874(4) 0.0546(18) Uani 1 1 d .
C57 C 1.1379(4) 0.4673(3) 0.3783(4) 0.0492(17) Uani 1 1 d .
H57 H 1.0996 0.4392 0.3742 0.059 Uiso 1 1 calc R
C41 C 0.8572(5) 0.1636(3) 0.2715(4) 0.058(2) Uani 1 1 d .
H41 H 0.8823 0.1318 0.2929 0.069 Uiso 1 1 calc R
C19 C 1.2855(5) 0.3828(4) 0.2194(5) 0.069(2) Uani 1 1 d .
H19A H 1.3211 0.3831 0.2601 0.083 Uiso 1 1 calc R
H19B H 1.2801 0.4228 0.2023 0.083 Uiso 1 1 calc R
C33 C 0.8235(5) 0.3999(3) 0.3989(4) 0.0576(19) Uani 1 1 d .
H33 H 0.7837 0.3775 0.4147 0.069 Uiso 1 1 calc R
C2 C 1.1006(5) 0.2243(4) 0.1220(5) 0.072(2) Uani 1 1 d .
H2 H 1.1211 0.2406 0.1636 0.087 Uiso 1 1 calc R
C40 C 0.7783(6) 0.1622(3) 0.2632(4) 0.064(2) Uani 1 1 d .
H40 H 0.7524 0.1304 0.2810 0.077 Uiso 1 1 calc R
C58 C 0.8995(4) 0.2579(3) -0.0630(3) 0.0543(19) Uani 1 1 d .
H58A H 0.9169 0.2271 -0.0934 0.065 Uiso 1 1 calc R
H58B H 0.8946 0.2936 -0.0907 0.065 Uiso 1 1 calc R
C32 C 0.8508(5) 0.4480(3) 0.4386(4) 0.065(2) Uani 1 1 d .
H32 H 0.8293 0.4560 0.4810 0.078 Uiso 1 1 calc R
C49 C 0.6195(5) 0.3861(3) 0.3221(4) 0.0555(19) Uani 1 1 d .
H49 H 0.6282 0.3792 0.3700 0.067 Uiso 1 1 calc R
C66 C 1.4644(4) 0.5307(3) 0.6478(4) 0.0534(18) Uani 1 1 d .
O4 O 1.3907(5) 0.5930(3) 0.2895(3) 0.105(2) Uani 1 1 d .
C11 C 1.1293(4) 0.4085(3) 0.1411(4) 0.0559(19) Uani 1 1 d .
H11A H 1.1673 0.4394 0.1407 0.067 Uiso 1 1 calc R
H11B H 1.1317 0.3856 0.0983 0.067 Uiso 1 1 calc R
C46 C 0.5947(6) 0.4047(4) 0.1794(4) 0.086(3) Uani 1 1 d .
H46 H 0.5867 0.4121 0.1316 0.104 Uiso 1 1 calc R
C23 C 1.3704(6) 0.2226(4) 0.5518(5) 0.081(3) Uani 1 1 d .
C5 C 1.0364(6) 0.1725(3) -0.0031(5) 0.078(3) Uani 1 1 d .
H5 H 1.0142 0.1554 -0.0436 0.094 Uiso 1 1 calc R
C50 C 0.6545(5) 0.3515(4) 0.2737(4) 0.064(2) Uani 1 1 d .
H50 H 0.6869 0.3215 0.2898 0.076 Uiso 1 1 calc R
C14 C 1.0880(5) 0.2715(3) 0.3352(4) 0.0568(19) Uani 1 1 d .
H14 H 1.0361 0.2633 0.3324 0.068 Uiso 1 1 calc R
O3 O 1.5297(5) 0.6465(4) 0.3383(5) 0.143(4) Uani 1 1 d .
C15 C 1.1346(6) 0.2466(4) 0.3857(5) 0.071(2) Uani 1 1 d .
H15 H 1.1141 0.2214 0.4180 0.085 Uiso 1 1 calc R
C47 C 0.5576(6) 0.4390(4) 0.2293(4) 0.092(3) Uani 1 1 d .
H47 H 0.5230 0.4678 0.2140 0.111 Uiso 1 1 calc R
C17 C 1.2451(6) 0.2956(4) 0.3459(5) 0.082(3) Uani 1 1 d .
H17 H 1.2970 0.3036 0.3501 0.099 Uiso 1 1 calc R
C3 C 1.1256(6) 0.1716(4) 0.0983(6) 0.090(3) Uani 1 1 d .
H3 H 1.1641 0.1518 0.1240 0.109 Uiso 1 1 calc R
C4 C 1.0934(7) 0.1463(4) 0.0343(6) 0.086(3) Uani 1 1 d .
H4 H 1.1126 0.1109 0.0186 0.104 Uiso 1 1 calc R
C26 C 1.3982(6) 0.2602(4) 0.4936(5) 0.075(2) Uani 1 1 d .
C24 C 1.3380(10) 0.2540(5) 0.1052(8) 0.159(7) Uani 1 1 d .
H24 H 1.3327 0.2134 0.1074 0.191 Uiso 1 1 calc R
C25 C 1.3116(10) 0.2881(5) 0.1584(8) 0.157(7) Uani 1 1 d .
H25 H 1.2881 0.2688 0.1943 0.188 Uiso 1 1 calc R
C16 C 1.2113(7) 0.2578(5) 0.3902(6) 0.093(3) Uani 1 1 d .
H16 H 1.2416 0.2388 0.4248 0.111 Uiso 1 1 calc R
C43 C 0.8600(4) 0.2561(3) 0.2161(3) 0.0395(15) Uani 1 1 d .
C9 C 0.9306(4) 0.4583(3) 0.0856(3) 0.0497(17) Uani 1 1 d .
H9A H 0.9181 0.4830 0.1248 0.060 Uiso 1 1 calc R
H9B H 0.9059 0.4745 0.0431 0.060 Uiso 1 1 calc R
C35 C 0.8270(4) 0.3952(3) 0.1283(4) 0.0460(16) Uani 1 1 d .
H35A H 0.7863 0.3996 0.0922 0.055 Uiso 1 1 calc R
H35B H 0.8227 0.4262 0.1627 0.055 Uiso 1 1 calc R
C34 C 0.8554(4) 0.3854(3) 0.3365(3) 0.0448(16) Uani 1 1 d .
H34 H 0.8393 0.3526 0.3107 0.054 Uiso 1 1 calc R
C55 C 1.2694(4) 0.4933(3) 0.4035(4) 0.0467(16) Uani 1 1 d .
N7 N 1.0864(3) 0.3406(2) 0.2313(3) 0.0484(14) Uani 1 1 d .
C59 C 0.8233(4) 0.2416(3) -0.0388(3) 0.0450(17) Uani 1 1 d .
C53 C 1.1781(4) 0.5667(3) 0.3700(3) 0.0443(16) Uani 1 1 d .
H53 H 1.1673 0.6058 0.3599 0.053 Uiso 1 1 calc R
O8 O 1.3655(3) 0.4214(2) 0.4200(3) 0.0631(14) Uani 1 1 d .
C64 C 0.8151(4) 0.2148(3) 0.0284(3) 0.0456(16) Uani 1 1 d .
H64 H 0.8571 0.2108 0.0599 0.055 Uiso 1 1 calc R
C1 C 1.0435(4) 0.2530(3) 0.0821(4) 0.0501(17) Uani 1 1 d .
C63 C 0.7460(4) 0.1954(3) 0.0457(3) 0.0410(15) Uani 1 1 d .
H63 H 0.7416 0.1772 0.0890 0.049 Uiso 1 1 calc R
O5 O 1.3974(3) 0.5154(2) 0.4425(3) 0.0526(12) Uani 1 1 d .
C62 C 0.6816(4) 0.2016(3) 0.0014(3) 0.0401(15) Uani 1 1 d .
O1 O 1.5564(3) 0.3296(2) 0.4694(3) 0.0549(12) Uani 1 1 d .
O2 O 1.3956(3) 0.6497(2) 0.4212(2) 0.0497(12) Uani 1 1 d .
C48 C 1.4281(4) 0.5696(3) 0.7011(4) 0.0514(18) Uani 1 1 d .
C44 C 0.6805(4) 0.3211(3) 0.1497(4) 0.0520(17) Uani 1 1 d .
H44A H 0.6503 0.2857 0.1425 0.062 Uiso 1 1 calc R
H44B H 0.6805 0.3417 0.1051 0.062 Uiso 1 1 calc R
C51 C 1.0421(4) 0.5466(3) 0.3386(4) 0.0444(16) Uani 1 1 d .
H51A H 1.0191 0.5672 0.3765 0.053 Uiso 1 1 calc R
H51B H 1.0463 0.5740 0.3000 0.053 Uiso 1 1 calc R
O12 O 1.4141(6) 0.2359(3) 0.4372(4) 0.118(3) Uani 1 1 d .
Ni3 Ni 1.5000 0.5000 0.5000 0.0387(3) Uani 1 2 d S
Ni1 Ni 0.98216(5) 0.36096(3) 0.17534(4) 0.0388(3) Uani 1 1 d .
Ni2 Ni 1.46064(5) 0.37481(4) 0.45043(5) 0.0490(3) Uani 1 1 d .
Ni4 Ni 1.45882(6) 0.58473(4) 0.38081(5) 0.0581(3) Uani 1 1 d .
N11 N 1.0422(3) 0.1093(2) 0.3828(3) 0.0328(11) Uiso 1 1 d D
O1W O 0.5390(3) 0.2182(2) 0.2809(3) 0.0757(19) Uani 1 1 d .
O2W O 1.657(4) 0.593(3) 0.153(3) 0.34(3) Uiso 0.40 1 d P
O2W' O 1.3916(13) 0.5245(10) 0.1645(10) 0.183(7) Uiso 0.60 1 d P
O13 O 1.0957(6) 0.1042(5) 0.4249(6) 0.170(4) Uiso 1 1 d D
O3W O 1.3103(15) 0.0922(14) 0.0804(14) 0.208(11) Uani 0.50 1 d P
O4W O 1.520(4) 0.508(3) 0.037(3) 0.39(3) Uiso 0.50 1 d P
O14 O 1.0746(7) 0.0951(4) 0.3298(7) 0.178(5) Uani 1 1 d .
O15 O 0.9887(5) 0.1170(4) 0.3850(5) 0.129(3) Uiso 1 1 d D
Cl1' Cl 1.2194(2) 0.54421(12) 0.08682(19) 0.1012(10) Uani 0.90 1 d P
Cl Cl 1.2584(17) 0.5286(12) 0.1325(15) 0.091(7) Uiso 0.10 1 d P

loop_
_atom_site_aniso_label
_atom_site_aniso_U_11
_atom_site_aniso_U_22
_atom_site_aniso_U_33
_atom_site_aniso_U_23
_atom_site_aniso_U_13
_atom_site_aniso_U_12
N6 0.037(3) 0.035(3) 0.040(3) -0.008(2) 0.002(2) -0.003(2)
N4 0.039(3) 0.041(3) 0.041(3) -0.010(2) 0.004(2) 0.003(2)
N3 0.044(3) 0.039(3) 0.040(3) -0.006(2) 0.004(2) 0.000(3)
C22 0.51(4) 0.059(7) 0.222(18) -0.022(9) 0.24(2) -0.014(14)
N9 0.049(3) 0.038(3) 0.037(3) -0.002(2) 0.006(2) -0.001(2)
C21 0.44(4) 0.059(7) 0.29(2) -0.036(10) 0.29(3) -0.011(12)
C38 0.061(5) 0.037(3) 0.033(3) -0.011(3) 0.012(3) -0.004(3)
O7 0.050(3) 0.042(2) 0.046(3) -0.003(2) 0.013(2) 0.005(2)
C29 0.046(4) 0.034(3) 0.035(3) 0.001(3) 0.005(3) 0.003(3)
C30 0.049(4) 0.037(3) 0.040(3) -0.007(3) 0.001(3) 0.009(3)
N2 0.050(4) 0.054(3) 0.037(3) -0.012(2) 0.011(3) -0.016(3)
N10 0.051(4) 0.047(3) 0.043(3) -0.005(2) 0.007(3) -0.003(3)
C45 0.046(4) 0.053(4) 0.036(3) -0.006(3) 0.010(3) 0.008(3)
N5 0.046(3) 0.041(3) 0.036(3) -0.002(2) 0.008(2) -0.015(2)
C52 0.043(4) 0.035(3) 0.035(3) -0.006(2) 0.004(3) -0.004(3)
C36 0.042(4) 0.039(3) 0.039(3) -0.002(3) 0.008(3) -0.002(3)
N1 0.048(4) 0.054(3) 0.044(3) -0.010(3) 0.002(3) 0.003(3)
C28 0.042(4) 0.041(3) 0.042(4) -0.003(3) 0.004(3) -0.001(3)
C61 0.055(5) 0.047(4) 0.058(4) 0.013(3) -0.004(4) -0.010(3)
C67 0.049(4) 0.033(3) 0.064(5) -0.010(3) 0.002(4) -0.002(3)
C39 0.067(5) 0.052(4) 0.047(4) -0.016(3) 0.014(4) -0.013(4)
N8 0.036(4) 0.059(4) 0.082(4) -0.011(3) 0.007(3) 0.003(3)
C42 0.068(5) 0.044(4) 0.046(4) -0.007(3) 0.000(4) 0.010(4)
C54 0.037(4) 0.037(3) 0.059(4) -0.003(3) 0.009(3) -0.002(3)
O6 0.059(3) 0.039(2) 0.054(3) 0.001(2) 0.015(2) -0.010(2)
C18 0.043(4) 0.052(4) 0.079(5) -0.014(4) 0.002(4) 0.001(3)
C8 0.050(4) 0.059(4) 0.040(4) -0.005(3) -0.004(3) -0.008(3)
C7 0.044(4) 0.042(4) 0.038(3) -0.006(3) 0.006(3) -0.007(3)
O10 0.067(4) 0.068(4) 0.085(4) -0.015(3) -0.007(3) 0.010(3)
C60 0.071(5) 0.055(4) 0.047(4) 0.016(3) 0.002(4) -0.019(4)
C56 0.058(5) 0.035(4) 0.071(5) -0.001(3) -0.008(4) 0.004(3)
O11 0.101(5) 0.056(3) 0.058(3) 0.001(3) 0.024(3) 0.019(3)
C6 0.062(5) 0.044(4) 0.055(4) -0.007(3) 0.021(4) -0.006(4)
C20 0.047(5) 0.057(5) 0.098(6) -0.010(4) 0.019(4) -0.006(4)
C12 0.048(5) 0.059(5) 0.060(5) -0.014(4) 0.007(4) -0.002(4)
C31 0.066(5) 0.059(4) 0.045(4) -0.007(3) 0.016(4) -0.004(4)
C27 0.049(4) 0.045(4) 0.047(4) -0.005(3) 0.009(3) -0.009(3)
C10 0.074(6) 0.052(4) 0.037(4) 0.005(3) 0.005(3) -0.020(4)
O9 0.066(4) 0.048(3) 0.108(4) 0.006(3) 0.023(3) -0.009(3)
C65 0.047(4) 0.048(4) 0.067(5) -0.010(3) -0.004(4) 0.006(4)
C13 0.051(5) 0.052(4) 0.060(4) -0.013(4) -0.004(4) 0.002(4)
C57 0.040(4) 0.037(4) 0.069(5) -0.007(3) -0.008(3) -0.007(3)
C41 0.087(7) 0.037(4) 0.050(4) -0.006(3) 0.005(4) 0.004(4)
C19 0.043(5) 0.070(5) 0.094(6) -0.021(5) 0.006(4) -0.006(4)
C33 0.062(5) 0.056(4) 0.058(4) 0.006(4) 0.026(4) -0.002(4)
C2 0.066(6) 0.071(5) 0.080(6) -0.018(4) -0.003(5) 0.018(5)
C40 0.101(7) 0.046(4) 0.047(4) -0.009(3) 0.020(4) -0.016(5)
C58 0.059(5) 0.064(5) 0.042(4) -0.010(3) 0.014(3) -0.017(4)
C32 0.082(6) 0.063(5) 0.053(4) -0.011(4) 0.019(4) 0.010(4)
C49 0.063(5) 0.062(4) 0.042(4) -0.006(3) 0.011(3) 0.019(4)
C66 0.053(5) 0.043(4) 0.065(5) -0.003(3) 0.013(4) 0.011(3)
O4 0.114(6) 0.119(6) 0.082(4) -0.011(4) -0.002(4) 0.049(5)
C11 0.049(5) 0.069(5) 0.051(4) -0.011(3) 0.019(3) -0.006(4)
C46 0.111(8) 0.103(7) 0.045(4) -0.007(4) 0.004(5) 0.052(6)
C23 0.089(7) 0.052(5) 0.102(7) 0.003(5) 0.021(6) -0.006(5)
C5 0.112(8) 0.046(5) 0.080(6) -0.021(4) 0.044(6) -0.018(5)
C50 0.059(5) 0.070(5) 0.063(5) 0.002(4) 0.007(4) 0.025(4)
C14 0.058(5) 0.056(4) 0.057(4) -0.001(4) 0.005(4) 0.007(4)
O3 0.131(8) 0.101(6) 0.207(9) 0.039(6) 0.098(7) 0.014(5)
C15 0.074(7) 0.071(5) 0.066(5) -0.009(4) -0.008(5) 0.002(5)
C47 0.120(9) 0.096(7) 0.062(5) 0.008(5) 0.012(5) 0.065(7)
C17 0.053(5) 0.085(6) 0.107(7) 0.004(6) -0.019(5) 0.017(5)
C3 0.097(8) 0.072(6) 0.103(8) -0.002(5) 0.007(6) 0.035(6)
C4 0.095(8) 0.057(5) 0.110(8) 0.001(5) 0.026(6) 0.023(5)
C26 0.085(7) 0.055(5) 0.089(6) -0.009(5) 0.026(5) -0.006(5)
C24 0.249(19) 0.054(6) 0.187(13) 0.005(7) 0.134(14) 0.028(8)
C25 0.213(17) 0.069(7) 0.203(14) -0.022(8) 0.145(13) 0.004(8)
C16 0.103(9) 0.084(7) 0.088(7) 0.007(6) -0.019(6) 0.024(6)
C43 0.053(4) 0.032(3) 0.035(3) -0.009(2) 0.007(3) -0.001(3)
C9 0.068(5) 0.041(4) 0.040(4) 0.004(3) 0.004(3) -0.001(3)
C35 0.045(4) 0.038(3) 0.055(4) 0.004(3) -0.001(3) 0.005(3)
C34 0.053(4) 0.043(4) 0.039(3) -0.001(3) 0.008(3) -0.008(3)
C55 0.034(4) 0.050(4) 0.056(4) -0.007(3) 0.002(3) 0.006(3)
N7 0.040(3) 0.053(3) 0.053(3) -0.006(3) 0.004(3) -0.003(3)
C59 0.064(5) 0.040(3) 0.032(3) -0.003(3) 0.008(3) -0.019(3)
C53 0.047(4) 0.039(3) 0.047(4) 0.001(3) 0.005(3) 0.002(3)
O8 0.047(3) 0.045(3) 0.096(4) -0.006(3) -0.005(3) 0.007(2)
C64 0.048(4) 0.052(4) 0.037(3) -0.001(3) 0.001(3) -0.006(3)
C1 0.053(5) 0.044(4) 0.055(4) -0.008(3) 0.016(4) 0.003(3)
C63 0.053(4) 0.034(3) 0.037(3) -0.001(3) 0.008(3) -0.007(3)
O5 0.039(3) 0.046(3) 0.073(3) -0.010(2) 0.000(2) 0.003(2)
C62 0.049(4) 0.029(3) 0.042(3) -0.003(3) 0.002(3) -0.001(3)
O1 0.047(3) 0.050(3) 0.067(3) -0.005(2) -0.002(3) 0.011(2)
O2 0.051(3) 0.051(3) 0.049(3) -0.004(2) 0.013(2) 0.008(2)
C48 0.053(5) 0.054(4) 0.049(4) -0.001(3) 0.015(3) 0.013(3)
C44 0.042(4) 0.058(4) 0.056(4) -0.013(3) 0.006(3) 0.005(3)
C51 0.046(4) 0.029(3) 0.058(4) -0.005(3) 0.001(3) -0.001(3)
O12 0.162(8) 0.068(4) 0.127(6) -0.001(4) 0.044(6) -0.024(5)
Ni3 0.0373(7) 0.0327(6) 0.0465(7) -0.0009(5) 0.0069(5) 0.0005(5)
Ni1 0.0411(5) 0.0392(5) 0.0364(4) -0.0046(3) 0.0047(4) -0.0022(4)
Ni2 0.0445(6) 0.0388(5) 0.0636(6) -0.0022(4) 0.0022(4) 0.0024(4)
Ni4 0.0601(7) 0.0531(6) 0.0623(6) 0.0026(4) 0.0127(5) 0.0090(5)
O1W 0.033(3) 0.091(4) 0.104(4) -0.082(3) 0.010(3) -0.014(3)
O3W 0.15(2) 0.27(3) 0.22(2) -0.02(2) 0.081(18) 0.00(2)
O14 0.196(12) 0.110(7) 0.225(12) 0.036(8) -0.004(10) -0.069(7)
Cl1' 0.103(2) 0.0668(16) 0.130(2) 0.0012(16) -0.031(2) -0.0084(15)

loop_
_atom_type_symbol
_atom_type_description
_atom_type_scat_dispersion_real
_atom_type_scat_dispersion_imag
_atom_type_scat_source
C C 0.0033 0.0016 'International Tables Vol C Tables 4.2.6.8 and 6.1.1.4'
H H 0.0000 0.0000 'International Tables Vol C Tables 4.2.6.8 and 6.1.1.4'
N N 0.0061 0.0033 'International Tables Vol C Tables 4.2.6.8 and 6.1.1.4'
O O 0.0106 0.0060 'International Tables Vol C Tables 4.2.6.8 and 6.1.1.4'
Ni Ni 0.3393 1.1124 'International Tables Vol C Tables 4.2.6.8 and 6.1.1.4'
Cl Cl 0.1484 0.1585 'International Tables Vol C Tables 4.2.6.8 and 6.1.1.4'

loop_
_geom_angle_atom_site_label_1
_geom_angle_atom_site_label_2
_geom_angle_atom_site_label_3
_geom_angle
_geom_angle_site_symmetry_1
_geom_angle_site_symmetry_3
C28 N6 C30 106.2(5) . .
C28 N6 C51 125.3(5) . .
C30 N6 C51 127.8(5) . .
C36 N4 C38 105.9(5) . .
C36 N4 C44 128.2(6) . .
C38 N4 C44 126.0(6) . .
C36 N3 C43 105.8(5) . .
C36 N3 Ni1 111.2(4) . .
C43 N3 Ni1 143.0(5) . .
C23 C22 C21 120.3(13) 4_565 .
C23 C22 H22 119.9 4_565 .
C21 C22 H22 119.9 . .
C35 N9 C9 113.8(5) . .
C35 N9 C8 111.6(5) . .
C9 N9 C8 111.4(5) . .
C35 N9 Ni1 105.4(4) . .
C9 N9 Ni1 104.5(4) . .
C8 N9 Ni1 109.6(4) . .
C20 C21 C22 123.1(11) . .
C20 C21 H21 118.4 . .
C22 C21 H21 118.4 . .
N4 C38 C39 131.2(7) . .
N4 C38 C43 106.5(5) . .
C39 C38 C43 122.3(6) . .
C66 O7 Ni3 125.3(4) . .
C66 O7 Ni2 129.0(5) . 3_866
Ni3 O7 Ni2 90.55(17) . 3_866
C30 C29 C34 121.4(6) . .
C30 C29 N5 108.1(5) . .
C34 C29 N5 130.5(6) . .
C29 C30 N6 107.4(5) . .
C29 C30 C31 122.1(7) . .
N6 C30 C31 130.5(6) . .
C7 N2 C6 106.7(5) . .
C7 N2 C58 124.1(6) . .
C6 N2 C58 128.3(6) . .
C11 N10 C27 109.2(5) . .
C11 N10 C10 115.2(5) . .
C27 N10 C10 111.0(5) . .
C11 N10 Ni1 105.0(4) . .
C27 N10 Ni1 110.8(4) . .
C10 N10 Ni1 105.5(4) . .
C50 C45 C46 118.5(6) . .
C50 C45 C44 122.0(6) . .
C46 C45 C44 119.5(6) . .
C28 N5 C29 104.9(5) . .
C28 N5 Ni1 112.4(4) . .
C29 N5 Ni1 140.4(4) . .
C53 C52 C57 118.3(6) . .
C53 C52 C51 119.2(6) . .
C57 C52 C51 122.5(5) . .
N3 C36 N4 113.7(6) . .
N3 C36 C35 121.1(6) . .
N4 C36 C35 125.3(6) . .
C7 N1 C1 106.0(5) . .
C7 N1 Ni1 110.9(4) . .
C1 N1 Ni1 138.7(5) . .
N6 C28 N5 113.4(6) . .
N6 C28 C27 123.9(6) . .
N5 C28 C27 122.7(5) . .
C60 C61 C62 121.1(7) . .
C60 C61 H61 119.5 . .
C62 C61 H61 119.5 . .
O2 C67 O1 126.7(7) 2_745 4_465
O2 C67 C62 117.5(6) 2_745 .
O1 C67 C62 115.8(6) 4_465 .
C40 C39 C38 115.8(8) . .
C40 C39 H39 122.1 . .
C38 C39 H39 122.1 . .
C12 N8 C18 106.6(6) . .
C12 N8 C19 125.8(7) . .
C18 N8 C19 127.1(7) . .
C41 C42 C43 116.4(7) . .
C41 C42 H42 121.8 . .
C43 C42 H42 121.8 . .
C53 C54 C55 120.0(6) . .
C53 C54 H54 120.0 . .
C55 C54 H54 120.0 . .
Ni4 O6 Ni2 129.4(3) 3_866 .
Ni4 O6 Ni3 100.8(2) 3_866 .
Ni2 O6 Ni3 100.03(19) . .
N8 C18 C17 132.3(8) . .
N8 C18 C13 105.6(7) . .
C17 C18 C13 122.1(8) . .
C7 C8 N9 111.5(5) . .
C7 C8 H8A 109.3 . .
N9 C8 H8A 109.3 . .
C7 C8 H8B 109.3 . .
N9 C8 H8B 109.3 . .
H8A C8 H8B 108.0 . .
N1 C7 N2 112.3(6) . .
N1 C7 C8 124.0(5) . .
N2 C7 C8 123.6(6) . .
C61 C60 C59 121.0(6) . .
C61 C60 H60 119.5 . .
C59 C60 H60 119.5 . .
C57 C56 C55 119.1(6) . .
C57 C56 H56 120.4 . .
C55 C56 H56 120.4 . .
C66 O11 Ni4 130.4(5) 3_866 .
C1 C6 N2 106.5(6) . .
C1 C6 C5 122.1(8) . .
N2 C6 C5 131.4(8) . .
C25 C20 C21 113.6(10) . .
C25 C20 C19 126.0(9) . .
C21 C20 C19 120.2(8) . .
N7 C12 N8 112.2(7) . .
N7 C12 C11 121.8(7) . .
N8 C12 C11 125.9(7) . .
C32 C31 C30 115.6(7) . .
C32 C31 H31 122.2 . .
C30 C31 H31 122.2 . .
N10 C27 C28 110.5(5) . .
N10 C27 H27A 109.6 . .
C28 C27 H27A 109.6 . .
N10 C27 H27B 109.6 . .
C28 C27 H27B 109.6 . .
H27A C27 H27B 108.1 . .
N10 C10 C9 108.5(5) . .
N10 C10 H10A 110.0 . .
C9 C10 H10A 110.0 . .
N10 C10 H10B 110.0 . .
C9 C10 H10B 110.0 . .
H10A C10 H10B 108.4 . .
C26 O9 Ni2 129.0(6) . .
O8 C65 O5 126.4(7) . .
O8 C65 C55 116.0(6) . .
O5 C65 C55 117.5(6) . .
N7 C13 C14 131.8(7) . .
N7 C13 C18 109.4(7) . .
C14 C13 C18 118.9(7) . .
C56 C57 C52 120.4(6) . .
C56 C57 H57 119.8 . .
C52 C57 H57 119.8 . .
C42 C41 C40 122.8(7) . .
C42 C41 H41 118.6 . .
C40 C41 H41 118.6 . .
N8 C19 C20 111.3(6) . .
N8 C19 H19A 109.4 . .
C20 C19 H19A 109.4 . .
N8 C19 H19B 109.4 . .
C20 C19 H19B 109.4 . .
H19A C19 H19B 108.0 . .
C34 C33 C32 120.4(7) . .
C34 C33 H33 119.8 . .
C32 C33 H33 119.8 . .
C3 C2 C1 118.0(8) . .
C3 C2 H2 121.0 . .
C1 C2 H2 121.0 . .
C39 C40 C41 122.2(7) . .
C39 C40 H40 118.9 . .
C41 C40 H40 118.9 . .
N2 C58 C59 113.2(5) . .
N2 C58 H58A 108.9 . .
C59 C58 H58A 108.9 . .
N2 C58 H58B 108.9 . .
C59 C58 H58B 108.9 . .
H58A C58 H58B 107.7 . .
C31 C32 C33 123.0(7) . .
C31 C32 H32 118.5 . .
C33 C32 H32 118.5 . .
C48 C49 C50 119.4(7) 3_766 .
C48 C49 H49 120.3 3_766 .
C50 C49 H49 120.3 . .
O11 C66 O7 125.3(6) 3_866 .
O11 C66 C48 116.0(6) 3_866 .
O7 C66 C48 118.6(6) . .
N10 C11 C12 105.6(6) . .
N10 C11 H11A 110.6 . .
C12 C11 H11A 110.6 . .
N10 C11 H11B 110.6 . .
C12 C11 H11B 110.6 . .
H11A C11 H11B 108.8 . .
C45 C46 C47 119.1(7) . .
C45 C46 H46 120.5 . .
C47 C46 H46 120.5 . .
C24 C23 C22 115.8(11) 4_566 4_566
C24 C23 C26 121.0(9) 4_566 .
C22 C23 C26 123.1(10) 4_566 .
C4 C5 C6 116.8(9) . .
C4 C5 H5 121.6 . .
C6 C5 H5 121.6 . .
C45 C50 C49 122.1(7) . .
C45 C50 H50 119.0 . .
C49 C50 H50 119.0 . .
C15 C14 C13 118.9(8) . .
C15 C14 H14 120.5 . .
C13 C14 H14 120.5 . .
C14 C15 C16 121.4(9) . .
C14 C15 H15 119.3 . .
C16 C15 H15 119.3 . .
C48 C47 C46 120.7(8) 3_766 .
C48 C47 H47 119.7 3_766 .
C46 C47 H47 119.7 . .
C16 C17 C18 116.1(9) . .
C16 C17 H17 122.0 . .
C18 C17 H17 122.0 . .
C2 C3 C4 121.1(9) . .
C2 C3 H3 119.5 . .
C4 C3 H3 119.5 . .
C5 C4 C3 121.4(9) . .
C5 C4 H4 119.3 . .
C3 C4 H4 119.3 . .
O9 C26 O12 122.8(9) . .
O9 C26 C23 118.6(8) . .
O12 C26 C23 118.5(8) . .
C23 C24 C25 121.4(11) 4_565 .
C23 C24 H24 119.3 4_565 .
C25 C24 H24 119.3 . .
C20 C25 C24 125.5(12) . .
C20 C25 H25 117.2 . .
C24 C25 H25 117.2 . .
C17 C16 C15 122.7(9) . .
C17 C16 H16 118.7 . .
C15 C16 H16 118.7 . .
C42 C43 N3 131.5(7) . .
C42 C43 C38 120.4(6) . .
N3 C43 C38 108.1(5) . .
N9 C9 C10 109.7(6) . .
N9 C9 H9A 109.7 . .
C10 C9 H9A 109.7 . .
N9 C9 H9B 109.7 . .
C10 C9 H9B 109.7 . .
H9A C9 H9B 108.2 . .
N9 C35 C36 106.0(5) . .
N9 C35 H35A 110.5 . .
C36 C35 H35A 110.5 . .
N9 C35 H35B 110.5 . .
C36 C35 H35B 110.5 . .
H35A C35 H35B 108.7 . .
C29 C34 C33 117.4(6) . .
C29 C34 H34 121.3 . .
C33 C34 H34 121.3 . .
C54 C55 C56 119.8(6) . .
C54 C55 C65 120.6(6) . .
C56 C55 C65 119.6(6) . .
C12 N7 C13 106.2(6) . .
C12 N7 Ni1 109.5(5) . .
C13 N7 Ni1 144.3(5) . .
C60 C59 C64 117.7(6) . .
C60 C59 C58 120.8(6) . .
C64 C59 C58 121.5(6) . .
C52 C53 C54 122.3(6) . .
C52 C53 H53 118.9 . .
C54 C53 H53 118.9 . .
C65 O8 Ni2 131.1(5) . .
C63 C64 C59 119.7(6) . .
C63 C64 H64 120.1 . .
C59 C64 H64 120.1 . .
C6 C1 C2 120.5(7) . .
C6 C1 N1 108.5(6) . .
C2 C1 N1 130.9(7) . .
C64 C63 C62 122.2(6) . .
C64 C63 H63 118.9 . .
C62 C63 H63 118.9 . .
C65 O5 Ni3 123.3(4) . .
C65 O5 Ni4 132.8(5) . .
Ni3 O5 Ni4 88.10(18) . .
C63 C62 C61 118.0(6) . .
C63 C62 C67 120.2(6) . .
C61 C62 C67 121.4(6) . .
C67 O1 Ni2 135.1(5) 4_666 .
C67 O2 Ni4 133.7(5) 2_755 .
C47 C48 C49 120.1(7) 3_766 3_766
C47 C48 C66 120.7(7) 3_766 .
C49 C48 C66 119.2(6) 3_766 .
N4 C44 C45 113.3(6) . .
N4 C44 H44A 108.9 . .
C45 C44 H44A 108.9 . .
N4 C44 H44B 108.9 . .
C45 C44 H44B 108.9 . .
H44A C44 H44B 107.7 . .
N6 C51 C52 112.7(5) . .
N6 C51 H51A 109.0 . .
C52 C51 H51A 109.0 . .
N6 C51 H51B 109.0 . .
C52 C51 H51B 109.0 . .
H51A C51 H51B 107.8 . .
O6 Ni3 O6 180.000(1) 3_866 .
O6 Ni3 O7 96.08(17) 3_866 3_866
O6 Ni3 O7 83.92(17) . 3_866
O6 Ni3 O7 83.92(17) 3_866 .
O6 Ni3 O7 96.08(17) . .
O7 Ni3 O7 180.00(14) 3_866 .
O6 Ni3 O5 84.3(2) 3_866 .
O6 Ni3 O5 95.7(2) . .
O7 Ni3 O5 85.84(18) 3_866 .
O7 Ni3 O5 94.16(18) . .
O6 Ni3 O5 95.7(2) 3_866 3_866
O6 Ni3 O5 84.3(2) . 3_866
O7 Ni3 O5 94.16(18) 3_866 3_866
O7 Ni3 O5 85.84(18) . 3_866
O5 Ni3 O5 180.000(1) . 3_866
N5 Ni1 N1 175.8(2) . .
N5 Ni1 N3 92.19(19) . .
N1 Ni1 N3 88.2(2) . .
N5 Ni1 N7 91.4(2) . .
N1 Ni1 N7 92.0(2) . .
N3 Ni1 N7 120.4(2) . .
N5 Ni1 N10 81.4(2) . .
N1 Ni1 N10 96.9(2) . .
N3 Ni1 N10 160.2(2) . .
N7 Ni1 N10 78.7(2) . .
N5 Ni1 N9 93.8(2) . .
N1 Ni1 N9 82.2(2) . .
N3 Ni1 N9 78.3(2) . .
N7 Ni1 N9 160.5(2) . .
N10 Ni1 N9 83.5(2) . .
O1 Ni2 O6 96.0(2) . .
O1 Ni2 O8 173.8(2) . .
O6 Ni2 O8 88.8(2) . .
O1 Ni2 O9 91.1(2) . .
O6 Ni2 O9 89.0(2) . .
O8 Ni2 O9 92.9(2) . .
O1 Ni2 O10 86.3(2) . .
O6 Ni2 O10 177.6(2) . .
O8 Ni2 O10 88.9(2) . .
O9 Ni2 O10 91.7(2) . .
O1 Ni2 O7 89.03(19) . 3_866
O6 Ni2 O7 80.27(17) . 3_866
O8 Ni2 O7 87.98(19) . 3_866
O9 Ni2 O7 169.2(2) . 3_866
O10 Ni2 O7 99.0(2) . 3_866
O6 Ni4 O2 96.28(19) 3_866 .
O6 Ni4 O11 90.6(2) 3_866 .
O2 Ni4 O11 173.0(2) . .
O6 Ni4 O4 174.6(3) 3_866 .
O2 Ni4 O4 87.0(2) . .
O11 Ni4 O4 86.1(2) . .
O6 Ni4 O3 89.1(3) 3_866 .
O2 Ni4 O3 90.4(3) . .
O11 Ni4 O3 90.6(3) . .
O4 Ni4 O3 86.7(4) . .
O6 Ni4 O5 80.98(17) 3_866 .
O2 Ni4 O5 91.37(18) . .
O11 Ni4 O5 88.8(2) . .
O4 Ni4 O5 103.2(3) . .
O3 Ni4 O5 170.0(3) . .
O15 N11 O13 135.8(10) . .
O15 N11 O14 125.9(10) . .
O13 N11 O14 98.0(9) . .

loop_
_geom_bond_atom_site_label_1
_geom_bond_atom_site_label_2
_geom_bond_distance
_geom_bond_site_symmetry_2
N6 C28 1.334(8) .
N6 C30 1.396(8) .
N6 C51 1.469(8) .
N4 C36 1.364(8) .
N4 C38 1.392(8) .
N4 C44 1.445(9) .
N3 C36 1.312(8) .
N3 C43 1.402(8) .
N3 Ni1 2.107(5) .
C22 C23 1.315(15) 4_565
C22 C21 1.441(17) .
C22 H22 0.9300 .
N9 C35 1.487(9) .
N9 C9 1.488(8) .
N9 C8 1.496(8) .
N9 Ni1 2.160(5) .
C21 C20 1.295(15) .
C21 H21 0.9300 .
C38 C39 1.406(9) .
C38 C43 1.408(10) .
O7 C66 1.268(8) .
O7 Ni3 2.086(4) .
O7 Ni2 2.234(5) 3_866
C29 C30 1.377(8) .
C29 C34 1.382(9) .
C29 N5 1.411(8) .
C30 C31 1.408(9) .
N2 C7 1.338(8) .
N2 C6 1.401(10) .
N2 C58 1.457(9) .
N10 C11 1.482(9) .
N10 C27 1.496(8) .
N10 C10 1.503(9) .
N10 Ni1 2.156(6) .
C45 C50 1.365(9) .
C45 C46 1.385(11) .
C45 C44 1.525(9) .
N5 C28 1.338(8) .
N5 Ni1 2.071(5) .
C52 C53 1.362(9) .
C52 C57 1.408(9) .
C52 C51 1.507(9) .
C36 C35 1.506(9) .
N1 C7 1.332(8) .
N1 C1 1.391(9) .
N1 Ni1 2.076(5) .
C28 C27 1.497(9) .
C61 C60 1.371(10) .
C61 C62 1.392(9) .
C61 H61 0.9300 .
C67 O2 1.257(8) 2_745
C67 O1 1.266(8) 4_465
C67 C62 1.518(10) .
C39 C40 1.367(11) .
C39 H39 0.9300 .
N8 C12 1.364(10) .
N8 C18 1.396(10) .
N8 C19 1.479(10) .
C42 C41 1.379(11) .
C42 C43 1.395(9) .
C42 H42 0.9300 .
C54 C53 1.372(9) .
C54 C55 1.377(9) .
C54 H54 0.9300 .
O6 Ni4 1.937(5) 3_866
O6 Ni2 2.003(5) .
O6 Ni3 2.006(4) .
C18 C17 1.396(12) .
C18 C13 1.401(11) .
C8 C7 1.464(10) .
C8 H8A 0.9700 .
C8 H8B 0.9700 .
O10 Ni2 2.105(5) .
C60 C59 1.382(10) .
C60 H60 0.9300 .
C56 C57 1.396(10) .
C56 C55 1.400(10) .
C56 H56 0.9300 .
O11 C66 1.260(8) 3_866
O11 Ni4 2.047(5) .
C6 C1 1.377(10) .
C6 C5 1.422(10) .
C20 C25 1.293(13) .
C20 C19 1.517(11) .
C12 N7 1.326(9) .
C12 C11 1.490(11) .
C31 C32 1.364(11) .
C31 H31 0.9300 .
C27 H27A 0.9700 .
C27 H27B 0.9700 .
C10 C9 1.508(11) .
C10 H10A 0.9700 .
C10 H10B 0.9700 .
O9 C26 1.224(9) .
O9 Ni2 2.040(5) .
C65 O8 1.257(8) .
C65 O5 1.262(8) .
C65 C55 1.522(10) .
C13 N7 1.379(9) .
C13 C14 1.391(10) .
C57 H57 0.9300 .
C41 C40 1.390(12) .
C41 H41 0.9300 .
C19 H19A 0.9700 .
C19 H19B 0.9700 .
C33 C34 1.383(9) .
C33 C32 1.402(11) .
C33 H33 0.9300 .
C2 C3 1.365(12) .
C2 C1 1.388(11) .
C2 H2 0.9300 .
C40 H40 0.9300 .
C58 C59 1.489(10) .
C58 H58A 0.9700 .
C58 H58B 0.9700 .
C32 H32 0.9300 .
C49 C48 1.370(10) 3_766
C49 C50 1.383(10) .
C49 H49 0.9300 .
C66 O11 1.260(8) 3_866
C66 C48 1.516(9) .
O4 Ni4 2.065(7) .
C11 H11A 0.9700 .
C11 H11B 0.9700 .
C46 C47 1.419(11) .
C46 H46 0.9300 .
C23 C24 1.308(14) 4_566
C23 C22 1.315(15) 4_566
C23 C26 1.505(13) .
C5 C4 1.338(14) .
C5 H5 0.9300 .
C50 H50 0.9300 .
C14 C15 1.353(11) .
C14 H14 0.9300 .
O3 Ni4 2.075(8) .
C15 C16 1.372(14) .
C15 H15 0.9300 .
C47 C48 1.349(10) 3_766
C47 H47 0.9300 .
C17 C16 1.365(14) .
C17 H17 0.9300 .
C3 C4 1.435(14) .
C3 H3 0.9300 .
C4 H4 0.9300 .
C26 O12 1.255(11) .
C24 C23 1.308(14) 4_565
C24 C25 1.379(15) .
C24 H24 0.9300 .
C25 H25 0.9300 .
C16 H16 0.9300 .
C9 H9A 0.9700 .
C9 H9B 0.9700 .
C35 H35A 0.9700 .
C35 H35B 0.9700 .
C34 H34 0.9300 .
N7 Ni1 2.120(6) .
C59 C64 1.433(9) .
C53 H53 0.9300 .
O8 Ni2 2.039(5) .
C64 C63 1.352(9) .
C64 H64 0.9300 .
C63 C62 1.382(9) .
C63 H63 0.9300 .
O5 Ni3 2.088(5) .
O5 Ni4 2.276(5) .
O1 C67 1.266(8) 4_666
O1 Ni2 1.990(5) .
O2 C67 1.257(8) 2_755
O2 Ni4 2.030(4) .
C48 C47 1.349(10) 3_766
C48 C49 1.370(10) 3_766
C44 H44A 0.9700 .
C44 H44B 0.9700 .
C51 H51A 0.9700 .
C51 H51B 0.9700 .
Ni3 O6 2.006(4) 3_866
Ni3 O7 2.086(4) 3_866
Ni3 O5 2.088(5) 3_866
Ni2 O7 2.234(5) 3_866
Ni4 O6 1.937(5) 3_866
N11 O15 0.960(7) .
N11 O13 1.208(8) .
N11 O14 1.229(13) .
O4W O4W 1.59(9) 3_865
Cl1' Cl 1.14(3) .

loop_
_geom_torsion_atom_site_label_1
_geom_torsion_atom_site_label_2
_geom_torsion_atom_site_label_3
_geom_torsion_atom_site_label_4
_geom_torsion
_geom_torsion_site_symmetry_1
_geom_torsion_site_symmetry_4
C23 C22 C21 C20 -5(4) 4_565 .
C36 N4 C38 C39 179.1(6) . .
C44 N4 C38 C39 0.3(10) . .
C36 N4 C38 C43 -1.5(6) . .
C44 N4 C38 C43 179.7(5) . .
C34 C29 C30 N6 -178.3(6) . .
N5 C29 C30 N6 1.0(7) . .
C34 C29 C30 C31 1.4(10) . .
N5 C29 C30 C31 -179.3(6) . .
C28 N6 C30 C29 -1.5(7) . .
C51 N6 C30 C29 -171.9(6) . .
C28 N6 C30 C31 178.8(7) . .
C51 N6 C30 C31 8.5(11) . .
C30 C29 N5 C28 -0.1(7) . .
C34 C29 N5 C28 179.1(7) . .
C30 C29 N5 Ni1 159.9(5) . .
C34 C29 N5 Ni1 -20.9(12) . .
C43 N3 C36 N4 0.6(7) . .
Ni1 N3 C36 N4 -178.9(4) . .
C43 N3 C36 C35 -179.9(5) . .
Ni1 N3 C36 C35 0.6(7) . .
C38 N4 C36 N3 0.6(7) . .
C44 N4 C36 N3 179.3(5) . .
C38 N4 C36 C35 -178.9(6) . .
C44 N4 C36 C35 -0.1(10) . .
C30 N6 C28 N5 1.6(7) . .
C51 N6 C28 N5 172.2(6) . .
C30 N6 C28 C27 -178.5(6) . .
C51 N6 C28 C27 -7.8(10) . .
C29 N5 C28 N6 -0.9(7) . .
Ni1 N5 C28 N6 -167.2(4) . .
C29 N5 C28 C27 179.1(6) . .
Ni1 N5 C28 C27 12.8(8) . .
N4 C38 C39 C40 179.9(6) . .
C43 C38 C39 C40 0.6(9) . .
C12 N8 C18 C17 178.7(9) . .
C19 N8 C18 C17 6.5(13) . .
C12 N8 C18 C13 -0.9(8) . .
C19 N8 C18 C13 -173.1(7) . .
C35 N9 C8 C7 -115.6(6) . .
C9 N9 C8 C7 116.0(6) . .
Ni1 N9 C8 C7 0.8(7) . .
C1 N1 C7 N2 0.3(7) . .
Ni1 N1 C7 N2 -161.0(4) . .
C1 N1 C7 C8 177.3(6) . .
Ni1 N1 C7 C8 16.0(8) . .
C6 N2 C7 N1 0.9(7) . .
C58 N2 C7 N1 170.8(6) . .
C6 N2 C7 C8 -176.2(6) . .
C58 N2 C7 C8 -6.2(10) . .
N9 C8 C7 N1 -11.6(9) . .
N9 C8 C7 N2 165.1(6) . .
C62 C61 C60 C59 1.9(11) . .
C7 N2 C6 C1 -1.7(7) . .
C58 N2 C6 C1 -171.0(6) . .
C7 N2 C6 C5 -179.2(8) . .
C58 N2 C6 C5 11.5(12) . .
C22 C21 C20 C25 1(3) . .
C22 C21 C20 C19 -175(2) . .
C18 N8 C12 N7 1.0(8) . .
C19 N8 C12 N7 173.3(6) . .
C18 N8 C12 C11 -178.5(7) . .
C19 N8 C12 C11 -6.2(11) . .
C29 C30 C31 C32 -2.3(11) . .
N6 C30 C31 C32 177.2(7) . .
C11 N10 C27 C28 -123.3(6) . .
C10 N10 C27 C28 108.6(6) . .
Ni1 N10 C27 C28 -8.2(7) . .
N6 C28 C27 N10 177.2(6) . .
N5 C28 C27 N10 -2.8(9) . .
C11 N10 C10 C9 157.4(6) . .
C27 N10 C10 C9 -77.9(7) . .
Ni1 N10 C10 C9 42.1(6) . .
N8 C18 C13 N7 0.5(8) . .
C17 C18 C13 N7 -179.1(7) . .
N8 C18 C13 C14 -179.2(6) . .
C17 C18 C13 C14 1.2(11) . .
C55 C56 C57 C52 -1.2(11) . .
C53 C52 C57 C56 -0.2(10) . .
C51 C52 C57 C56 178.0(7) . .
C43 C42 C41 C40 -1.5(10) . .
C12 N8 C19 C20 -79.4(10) . .
C18 N8 C19 C20 91.4(9) . .
C25 C20 C19 N8 -38.5(16) . .
C21 C20 C19 N8 136.7(16) . .
C38 C39 C40 C41 -2.2(10) . .
C42 C41 C40 C39 2.7(11) . .
C7 N2 C58 C59 -70.2(8) . .
C6 N2 C58 C59 97.4(8) . .
C30 C31 C32 C33 0.8(12) . .
C34 C33 C32 C31 1.8(13) . .
Ni3 O7 C66 O11 12.2(11) . 3_866
Ni2 O7 C66 O11 -113.7(8) 3_866 3_866
Ni3 O7 C66 C48 -168.7(5) . .
Ni2 O7 C66 C48 65.4(9) 3_866 .
C27 N10 C11 C12 73.7(7) . .
C10 N10 C11 C12 -160.6(6) . .
Ni1 N10 C11 C12 -45.1(6) . .
N7 C12 C11 N10 34.5(9) . .
N8 C12 C11 N10 -146.1(7) . .
C50 C45 C46 C47 -1.5(15) . .
C44 C45 C46 C47 177.3(9) . .
C1 C6 C5 C4 -0.3(12) . .
N2 C6 C5 C4 176.9(8) . .
C46 C45 C50 C49 -0.1(13) . .
C44 C45 C50 C49 -178.8(8) . .
C48 C49 C50 C45 -0.2(13) 3_766 .
N7 C13 C14 C15 179.5(7) . .
C18 C13 C14 C15 -0.9(11) . .
C13 C14 C15 C16 -0.6(12) . .
C45 C46 C47 C48 3.3(17) . 3_766
N8 C18 C17 C16 -179.5(8) . .
C13 C18 C17 C16 0.0(13) . .
C1 C2 C3 C4 -0.6(15) . .
C6 C5 C4 C3 2.4(14) . .
C2 C3 C4 C5 -2.0(17) . .
Ni2 O9 C26 O12 -24.3(15) . .
Ni2 O9 C26 C23 160.2(7) . .
C24 C23 C26 O9 10.3(18) 4_566 .
C22 C23 C26 O9 -173.3(18) 4_566 .
C24 C23 C26 O12 -165.3(14) 4_566 .
C22 C23 C26 O12 11(2) 4_566 .
C21 C20 C25 C24 2(3) . .
C19 C20 C25 C24 177.7(15) . .
C23 C24 C25 C20 -1(3) 4_565 .
C18 C17 C16 C15 -1.6(15) . .
C14 C15 C16 C17 2.0(15) . .
C41 C42 C43 N3 178.8(6) . .
C41 C42 C43 C38 0.0(9) . .
C36 N3 C43 C42 179.5(6) . .
Ni1 N3 C43 C42 -1.2(11) . .
C36 N3 C43 C38 -1.6(6) . .
Ni1 N3 C43 C38 177.7(5) . .
N4 C38 C43 C42 -179.0(5) . .
C39 C38 C43 C42 0.5(9) . .
N4 C38 C43 N3 1.9(6) . .
C39 C38 C43 N3 -178.6(5) . .
C35 N9 C9 C10 159.6(5) . .
C8 N9 C9 C10 -73.2(7) . .
Ni1 N9 C9 C10 45.1(6) . .
N10 C10 C9 N9 -61.1(7) . .
C9 N9 C35 C36 -157.0(5) . .
C8 N9 C35 C36 75.9(6) . .
Ni1 N9 C35 C36 -43.1(5) . .
N3 C36 C35 N9 30.2(8) . .
N4 C36 C35 N9 -150.4(6) . .
C30 C29 C34 C33 1.3(10) . .
N5 C29 C34 C33 -177.9(7) . .
C32 C33 C34 C29 -2.8(11) . .
C53 C54 C55 C56 -4.2(10) . .
C53 C54 C55 C65 177.7(6) . .
C57 C56 C55 C54 3.4(11) . .
C57 C56 C55 C65 -178.4(7) . .
O8 C65 C55 C54 -165.4(7) . .
O5 C65 C55 C54 13.1(10) . .
O8 C65 C55 C56 16.5(10) . .
O5 C65 C55 C56 -165.0(7) . .
N8 C12 N7 C13 -0.7(8) . .
C11 C12 N7 C13 178.8(6) . .
N8 C12 N7 Ni1 177.1(5) . .
C11 C12 N7 Ni1 -3.4(8) . .
C14 C13 N7 C12 179.7(7) . .
C18 C13 N7 C12 0.1(8) . .
C14 C13 N7 Ni1 3.3(13) . .
C18 C13 N7 Ni1 -176.3(6) . .
C61 C60 C59 C64 -5.4(11) . .
C61 C60 C59 C58 173.3(7) . .
N2 C58 C59 C60 157.5(7) . .
N2 C58 C59 C64 -23.9(9) . .
C57 C52 C53 C54 -0.5(10) . .
C51 C52 C53 C54 -178.8(6) . .
C55 C54 C53 C52 2.7(10) . .
O5 C65 O8 Ni2 8.7(12) . .
C55 C65 O8 Ni2 -173.0(5) . .
C60 C59 C64 C63 5.2(10) . .
C58 C59 C64 C63 -173.5(6) . .
N2 C6 C1 C2 179.9(7) . .
C5 C6 C1 C2 -2.3(11) . .
N2 C6 C1 N1 1.9(8) . .
C5 C6 C1 N1 179.7(7) . .
C3 C2 C1 C6 2.6(13) . .
C3 C2 C1 N1 -179.9(8) . .
C7 N1 C1 C6 -1.4(8) . .
Ni1 N1 C1 C6 151.6(6) . .
C7 N1 C1 C2 -179.1(8) . .
Ni1 N1 C1 C2 -26.1(13) . .
C59 C64 C63 C62 -1.5(10) . .
O8 C65 O5 Ni3 -20.4(11) . .
C55 C65 O5 Ni3 161.3(5) . .
O8 C65 O5 Ni4 103.3(8) . .
C55 C65 O5 Ni4 -75.0(8) . .
C64 C63 C62 C61 -2.0(9) . .
C64 C63 C62 C67 171.3(6) . .
C60 C61 C62 C63 1.8(10) . .
C60 C61 C62 C67 -171.3(7) . .
O2 C67 C62 C63 11.6(9) 2_745 .
O1 C67 C62 C63 -167.3(6) 4_465 .
O2 C67 C62 C61 -175.4(6) 2_745 .
O1 C67 C62 C61 5.7(9) 4_465 .
O11 C66 C48 C47 21.4(12) 3_866 3_766
O7 C66 C48 C47 -157.8(9) . 3_766
O11 C66 C48 C49 -158.8(8) 3_866 3_766
O7 C66 C48 C49 22.0(11) . 3_766
C36 N4 C44 C45 -84.4(8) . .
C38 N4 C44 C45 94.1(7) . .
C50 C45 C44 N4 -38.6(10) . .
C46 C45 C44 N4 142.7(8) . .
C28 N6 C51 C52 -69.5(8) . .
C30 N6 C51 C52 99.2(7) . .
C53 C52 C51 N6 163.9(5) . .
C57 C52 C51 N6 -14.4(9) . .
Ni4 O6 Ni3 O6 -26(100) 3_866 3_866
Ni2 O6 Ni3 O6 -160(100) . 3_866
Ni4 O6 Ni3 O7 115.0(2) 3_866 3_866
Ni2 O6 Ni3 O7 -18.6(2) . 3_866
Ni4 O6 Ni3 O7 -65.0(2) 3_866 .
Ni2 O6 Ni3 O7 161.4(2) . .
Ni4 O6 Ni3 O5 -159.8(2) 3_866 .
Ni2 O6 Ni3 O5 66.6(2) . .
Ni4 O6 Ni3 O5 20.2(2) 3_866 3_866
Ni2 O6 Ni3 O5 -113.4(2) . 3_866
C66 O7 Ni3 O6 -157.4(6) . 3_866
Ni2 O7 Ni3 O6 -16.38(18) 3_866 3_866
C66 O7 Ni3 O6 22.6(6) . .
Ni2 O7 Ni3 O6 163.62(18) 3_866 .
C66 O7 Ni3 O7 31(100) . 3_866
Ni2 O7 Ni3 O7 172(100) 3_866 3_866
C66 O7 Ni3 O5 118.8(6) . .
Ni2 O7 Ni3 O5 -100.20(18) 3_866 .
C66 O7 Ni3 O5 -61.2(6) . 3_866
Ni2 O7 Ni3 O5 79.80(18) 3_866 3_866
C65 O5 Ni3 O6 159.1(6) . 3_866
Ni4 O5 Ni3 O6 16.75(16) . 3_866
C65 O5 Ni3 O6 -20.9(6) . .
Ni4 O5 Ni3 O6 -163.25(16) . .
C65 O5 Ni3 O7 62.6(6) . 3_866
Ni4 O5 Ni3 O7 -79.79(17) . 3_866
C65 O5 Ni3 O7 -117.4(6) . .
Ni4 O5 Ni3 O7 100.21(17) . .
C65 O5 Ni3 O5 3(100) . 3_866
Ni4 O5 Ni3 O5 -139(100) . 3_866
C28 N5 Ni1 N1 -79(3) . .
C29 N5 Ni1 N1 122(3) . .
C28 N5 Ni1 N3 -174.1(5) . .
C29 N5 Ni1 N3 26.9(7) . .
C28 N5 Ni1 N7 65.4(5) . .
C29 N5 Ni1 N7 -93.6(7) . .
C28 N5 Ni1 N10 -12.9(4) . .
C29 N5 Ni1 N10 -171.9(7) . .
C28 N5 Ni1 N9 -95.7(5) . .
C29 N5 Ni1 N9 105.3(7) . .
C7 N1 Ni1 N5 -27(3) . .
C1 N1 Ni1 N5 -180(100) . .
C7 N1 Ni1 N3 67.6(5) . .
C1 N1 Ni1 N3 -84.6(7) . .
C7 N1 Ni1 N7 -172.1(5) . .
C1 N1 Ni1 N7 35.7(7) . .
C7 N1 Ni1 N10 -93.2(5) . .
C1 N1 Ni1 N10 114.6(7) . .
C7 N1 Ni1 N9 -10.8(4) . .
C1 N1 Ni1 N9 -163.0(8) . .
C36 N3 Ni1 N5 72.9(4) . .
C43 N3 Ni1 N5 -106.4(6) . .
C36 N3 Ni1 N1 -102.9(4) . .
C43 N3 Ni1 N1 77.8(6) . .
C36 N3 Ni1 N7 165.8(4) . .
C43 N3 Ni1 N7 -13.5(7) . .
C36 N3 Ni1 N10 2.4(8) . .
C43 N3 Ni1 N10 -176.9(6) . .
C36 N3 Ni1 N9 -20.6(4) . .
C43 N3 Ni1 N9 160.2(7) . .
C12 N7 Ni1 N5 -99.6(5) . .
C13 N7 Ni1 N5 76.8(8) . .
C12 N7 Ni1 N1 78.0(5) . .
C13 N7 Ni1 N1 -105.7(8) . .
C12 N7 Ni1 N3 167.0(4) . .
C13 N7 Ni1 N3 -16.6(8) . .
C12 N7 Ni1 N10 -18.6(4) . .
C13 N7 Ni1 N10 157.7(8) . .
C12 N7 Ni1 N9 6.0(9) . .
C13 N7 Ni1 N9 -177.7(7) . .
C11 N10 Ni1 N5 129.2(4) . .
C27 N10 Ni1 N5 11.4(4) . .
C10 N10 Ni1 N5 -108.7(4) . .
C11 N10 Ni1 N1 -54.7(4) . .
C27 N10 Ni1 N1 -172.4(4) . .
C10 N10 Ni1 N1 67.4(4) . .
C11 N10 Ni1 N3 -158.5(5) . .
C27 N10 Ni1 N3 83.7(7) . .
C10 N10 Ni1 N3 -36.4(8) . .
C11 N10 Ni1 N7 36.0(4) . .
C27 N10 Ni1 N7 -81.7(5) . .
C10 N10 Ni1 N7 158.1(4) . .
C11 N10 Ni1 N9 -136.0(4) . .
C27 N10 Ni1 N9 106.3(5) . .
C10 N10 Ni1 N9 -13.8(4) . .
C35 N9 Ni1 N5 -55.8(4) . .
C9 N9 Ni1 N5 64.5(4) . .
C8 N9 Ni1 N5 -176.0(4) . .
C35 N9 Ni1 N1 125.4(4) . .
C9 N9 Ni1 N1 -114.3(4) . .
C8 N9 Ni1 N1 5.2(4) . .
C35 N9 Ni1 N3 35.7(4) . .
C9 N9 Ni1 N3 155.9(4) . .
C8 N9 Ni1 N3 -84.6(4) . .
C35 N9 Ni1 N7 -161.0(6) . .
C9 N9 Ni1 N7 -40.7(8) . .
C8 N9 Ni1 N7 78.8(7) . .
C35 N9 Ni1 N10 -136.7(4) . .
C9 N9 Ni1 N10 -16.4(4) . .
C8 N9 Ni1 N10 103.1(4) . .
C67 O1 Ni2 O6 -0.1(7) 4_666 .
C67 O1 Ni2 O8 140.9(17) 4_666 .
C67 O1 Ni2 O9 -89.2(7) 4_666 .
C67 O1 Ni2 O10 179.2(7) 4_666 .
C67 O1 Ni2 O7 80.0(7) 4_666 3_866
Ni4 O6 Ni2 O1 -7.5(3) 3_866 .
Ni3 O6 Ni2 O1 105.5(2) . .
Ni4 O6 Ni2 O8 176.4(3) 3_866 .
Ni3 O6 Ni2 O8 -70.6(2) . .
Ni4 O6 Ni2 O9 83.5(3) 3_866 .
Ni3 O6 Ni2 O9 -163.6(2) . .
Ni4 O6 Ni2 O10 -169(5) 3_866 .
Ni3 O6 Ni2 O10 -56(5) . .
Ni4 O6 Ni2 O7 -95.5(3) 3_866 3_866
Ni3 O6 Ni2 O7 17.51(19) . 3_866
C65 O8 Ni2 O1 -99.5(19) . .
C65 O8 Ni2 O6 41.7(7) . .
C65 O8 Ni2 O9 130.6(7) . .
C65 O8 Ni2 O10 -137.7(7) . .
C65 O8 Ni2 O7 -38.6(7) . 3_866
C26 O9 Ni2 O1 -51.3(8) . .
C26 O9 Ni2 O6 -147.3(8) . .
C26 O9 Ni2 O8 124.0(8) . .
C26 O9 Ni2 O10 35.0(8) . .
C26 O9 Ni2 O7 -141.6(11) . 3_866
C67 O2 Ni4 O6 -12.5(6) 2_755 3_866
C67 O2 Ni4 O11 160.2(16) 2_755 .
C67 O2 Ni4 O4 171.8(7) 2_755 .
C67 O2 Ni4 O3 -101.5(7) 2_755 .
C67 O2 Ni4 O5 68.6(6) 2_755 .
C66 O11 Ni4 O6 46.2(7) 3_866 3_866
C66 O11 Ni4 O2 -126.5(16) 3_866 .
C66 O11 Ni4 O4 -138.0(8) 3_866 .
C66 O11 Ni4 O3 135.3(8) 3_866 .
C66 O11 Ni4 O5 -34.7(7) 3_866 .
C65 O5 Ni4 O6 -153.4(6) . 3_866
Ni3 O5 Ni4 O6 -17.50(18) . 3_866
C65 O5 Ni4 O2 110.4(6) . .
Ni3 O5 Ni4 O2 -113.64(19) . .
C65 O5 Ni4 O11 -62.6(6) . .
Ni3 O5 Ni4 O11 73.3(2) . .
C65 O5 Ni4 O4 23.2(6) . .
Ni3 O5 Ni4 O4 159.1(2) . .
C65 O5 Ni4 O3 -149.1(15) . .
Ni3 O5 Ni4 O3 -13.2(16) . .
